data_4029790
loop_
_publ_author_name
'Raatikainen, Kari'
'Cametti, Massimo'
'Rissanen, Kari'

_publ_section_title
;
 The subtle balance of weak supramolecular interactions: The hierarchy of
 halogen and hydrogen bonds in haloanilinium and halopyridinium salts.
;
_journal_name_full 'Beilstein journal of organic chemistry'
_journal_page_first 4
_journal_paper_doi 10.3762/bjoc.6.4
_journal_volume 6
_journal_year 2010
_chemical_compound_source 'synthesis as described'
_chemical_formula_moiety 'C6 H7 I N, Br'
_chemical_formula_sum 'C6 H7 Br I N'
_chemical_formula_weight 299.93
_chemical_name_systematic
;
 ?
;
_space_group_IT_number 2
_symmetry_cell_setting triclinic
_symmetry_Int_Tables_number 2
_symmetry_space_group_name_Hall '-P 1'
_symmetry_space_group_name_H-M 'P -1'
_atom_sites_solution_hydrogens geom
_atom_sites_solution_primary direct
_atom_sites_solution_secondary difmap
_audit_creation_date 2009-07-01T16:07:33-00:00
_audit_creation_method 'WinGX routine CIF_UPDATE'
_cell_angle_alpha 100.866(2)
_cell_angle_beta 106.743(2)
_cell_angle_gamma 95.177(2)
_cell_formula_units_Z 6
_cell_length_a 10.0650(4)
_cell_length_b 10.9183(3)
_cell_length_c 12.6269(4)
_cell_measurement_reflns_used 5235
_cell_measurement_temperature 123(2)
_cell_measurement_theta_max 28.283
_cell_measurement_theta_min 0.407
_cell_measurement_wavelength 0.71073
_cell_volume 1289.45(8)
_computing_cell_refinement 'HKL Scalepack (Otwinowski & Minor 1997)'
_computing_data_collection 'Collect (Bruker AXS BV, 1997-2004)'
_computing_data_reduction 'HKL Denzo and Scalepack (Otwinowski & Minor 1997)'
_computing_molecular_graphics 'Ortep-3 for Windows (Farrugia, 1997)'
_computing_publication_material 'WinGX publication routines (Farrugia, 1999)'
_computing_structure_refinement 'SHELXL-97 (Sheldrick, 2008)'
_computing_structure_solution 'SIR97 (Giacovazzo et al, 1997)'
_diffrn_ambient_temperature 123(2)
_diffrn_detector 'CCD plate'
_diffrn_detector_area_resol_mean 9
_diffrn_measured_fraction_theta_full 0.972
_diffrn_measured_fraction_theta_max 0.972
_diffrn_measurement_device '95mm CCD camera on \k-goniostat'
_diffrn_measurement_device_type KappaCCD
_diffrn_measurement_method 'CCD rotation images, thick slices'
_diffrn_orient_matrix_type 'by Bruker AXS Collect from scalepack cell'
_diffrn_orient_matrix_UB_11 -0.639226E-1
_diffrn_orient_matrix_UB_12 -0.679093E-1
_diffrn_orient_matrix_UB_13 -0.635711E-1
_diffrn_orient_matrix_UB_21 -0.645832E-1
_diffrn_orient_matrix_UB_22 0.616865E-1
_diffrn_orient_matrix_UB_23 -0.222128E-1
_diffrn_orient_matrix_UB_31 0.526113E-1
_diffrn_orient_matrix_UB_32 0.22163E-1
_diffrn_orient_matrix_UB_33 -0.51666E-1
_diffrn_radiation_monochromator graphite
_diffrn_radiation_probe x-ray
_diffrn_radiation_type MoK\a
_diffrn_radiation_wavelength 0.71073
_diffrn_reflns_av_R_equivalents 0.0547
_diffrn_reflns_av_unetI/netI 0.0604
_diffrn_reflns_limit_h_max 10
_diffrn_reflns_limit_h_min -11
_diffrn_reflns_limit_k_max 12
_diffrn_reflns_limit_k_min -12
_diffrn_reflns_limit_l_max 14
_diffrn_reflns_limit_l_min -12
_diffrn_reflns_number 14366
_diffrn_reflns_theta_full 25
_diffrn_reflns_theta_max 25
_diffrn_reflns_theta_min 2.86
_diffrn_source 'Enraf Nonius FR590'
_exptl_absorpt_coefficient_mu 8.293
_exptl_absorpt_correction_T_max 0.4308
_exptl_absorpt_correction_T_min 0.2072
_exptl_absorpt_correction_type multi-scan
_exptl_absorpt_process_details
;
        [c.f. r.h. blessing, acta cryst. (1995), a51, 33-38]
;
_exptl_crystal_colour colourless
_exptl_crystal_density_diffrn 2.318
_exptl_crystal_density_method 'not measured'
_exptl_crystal_description prism
_exptl_crystal_F_000 828
_exptl_crystal_size_max 0.4
_exptl_crystal_size_mid 0.09
_exptl_crystal_size_min 0.09
_refine_diff_density_max 2.211
_refine_diff_density_min -1.236
_refine_diff_density_rms 0.218
_refine_ls_extinction_method none
_refine_ls_goodness_of_fit_ref 1.058
_refine_ls_hydrogen_treatment constr
_refine_ls_matrix_type full
_refine_ls_number_parameters 250
_refine_ls_number_reflns 4404
_refine_ls_number_restraints 0
_refine_ls_restrained_S_all 1.058
_refine_ls_R_factor_all 0.0688
_refine_ls_R_factor_gt 0.0543
_refine_ls_shift/su_max 0
_refine_ls_shift/su_mean 0
_refine_ls_structure_factor_coef Fsqd
_refine_ls_weighting_details 'calc w=1/[\s^2^(Fo^2^)+(0.0503P)^2^+18.0563P] where P=(Fo^2^+2Fc^2^)/3'
_refine_ls_weighting_scheme calc
_refine_ls_wR_factor_gt 0.1295
_refine_ls_wR_factor_ref 0.1374
_reflns_number_gt 3599
_reflns_number_total 4404
_reflns_threshold_expression >2\s(I)
_cod_data_source_file 1860-5397-6-4-S2.cif
_cod_data_source_block 5
_cod_original_cell_volume 1289.45(7)
_cod_database_code 4029790

loop_
_symmetry_equiv_pos_as_xyz
'x, y, z'
'-x, -y, -z'

loop_
_atom_site_label
_atom_site_type_symbol
_atom_site_fract_x
_atom_site_fract_y
_atom_site_fract_z
_atom_site_U_iso_or_equiv
_atom_site_adp_type
_atom_site_occupancy
_atom_site_symmetry_multiplicity
_atom_site_calc_flag
_atom_site_refinement_flags
I1 I 0.58863(7) 0.32900(7) 0.78441(6) 0.0368(2) Uani 1 1 d .
C2 C 0.6126(10) 0.5269(9) 0.8305(8) 0.025(2) Uani 1 1 d .
C3 C 0.7082(11) 0.5975(10) 0.7981(9) 0.031(2) Uani 1 1 d .
H3 H 0.763 0.5561 0.7567 0.038 Uiso 1 1 calc R
C4 C 0.7254(11) 0.7291(10) 0.8254(8) 0.032(2) Uani 1 1 d .
H4 H 0.7887 0.7785 0.8013 0.038 Uiso 1 1 calc R
C5 C 0.6465(10) 0.7850(9) 0.8893(8) 0.024(2) Uani 1 1 d .
N6 N 0.6585(10) 0.9238(8) 0.9164(7) 0.033(2) Uani 1 1 d .
H6A H 0.5872 0.9479 0.8657 0.049 Uiso 1 1 calc R
H6B H 0.7422 0.9584 0.9127 0.049 Uiso 1 1 calc R
H6C H 0.6535 0.9506 0.9877 0.049 Uiso 1 1 calc R
C7 C 0.5516(11) 0.7166(10) 0.9231(8) 0.029(2) Uani 1 1 d .
H7 H 0.4981 0.7581 0.9656 0.034 Uiso 1 1 calc R
C8 C 0.5348(10) 0.5863(10) 0.8945(9) 0.030(2) Uani 1 1 d .
H8 H 0.4706 0.5375 0.9183 0.036 Uiso 1 1 calc R
I9 I 0.20991(8) 0.30155(6) 0.46912(6) 0.0337(2) Uani 1 1 d .
C10 C 0.2453(10) 0.4980(9) 0.4969(8) 0.023(2) Uani 1 1 d .
C11 C 0.3780(10) 0.5656(9) 0.5623(8) 0.026(2) Uani 1 1 d .
H11 H 0.4521 0.5225 0.5943 0.031 Uiso 1 1 calc R
C12 C 0.4001(10) 0.6956(9) 0.5796(8) 0.025(2) Uani 1 1 d .
H12 H 0.4895 0.7423 0.624 0.03 Uiso 1 1 calc R
C13 C 0.2932(10) 0.7569(9) 0.5329(7) 0.022(2) Uani 1 1 d .
N14 N 0.3185(9) 0.8949(7) 0.5498(7) 0.0305(19) Uani 1 1 d .
H14A H 0.2448 0.9278 0.5658 0.046 Uiso 1 1 calc R
H14B H 0.328 0.9154 0.4855 0.046 Uiso 1 1 calc R
H14C H 0.3985 0.9271 0.6085 0.046 Uiso 1 1 calc R
C15 C 0.1628(11) 0.6925(10) 0.4705(9) 0.031(2) Uani 1 1 d .
H15 H 0.0893 0.7365 0.4391 0.037 Uiso 1 1 calc R
C16 C 0.1391(10) 0.5628(9) 0.4533(8) 0.024(2) Uani 1 1 d .
H16 H 0.0482 0.5177 0.4109 0.029 Uiso 1 1 calc R
I17 I 0.85575(9) 0.33001(7) 0.15494(7) 0.0496(3) Uani 1 1 d .
C18 C 0.8896(10) 0.5249(10) 0.1728(9) 0.030(2) Uani 1 1 d .
C19 C 0.9937(12) 0.5803(11) 0.1373(9) 0.038(3) Uani 1 1 d .
H19 H 1.0469 0.5291 0.1015 0.045 Uiso 1 1 calc R
C20 C 1.0201(11) 0.7107(11) 0.1542(8) 0.031(2) Uani 1 1 d .
H20 H 1.0911 0.7492 0.13 0.038 Uiso 1 1 calc R
C21 C 0.9430(11) 0.7832(10) 0.2060(9) 0.031(2) Uani 1 1 d .
N22 N 0.9736(10) 0.9222(8) 0.2275(7) 0.036(2) Uani 1 1 d .
H22A H 1.0291 0.9535 0.3005 0.053 Uiso 1 1 calc R
H22B H 0.8918 0.9547 0.2159 0.053 Uiso 1 1 calc R
H22C H 1.0188 0.9441 0.1794 0.053 Uiso 1 1 calc R
C23 C 0.8390(10) 0.7299(10) 0.2417(8) 0.027(2) Uani 1 1 d .
H23 H 0.7859 0.7817 0.2772 0.033 Uiso 1 1 calc R
C24 C 0.8124(10) 0.5984(10) 0.2250(9) 0.029(2) Uani 1 1 d .
H24 H 0.7414 0.5603 0.2496 0.035 Uiso 1 1 calc R
Br1A Br 1 1 0.5 0.0248(3) Uani 1 2 d S
Br1B Br 1 1 0 0.0383(4) Uani 1 2 d S
Br2 Br 0.66902(10) 0.01303(9) 0.67911(8) 0.0252(2) Uani 1 1 d .
Br3 Br 0.66618(11) 0.02043(10) 0.17868(8) 0.0327(3) Uani 1 1 d .

loop_
_atom_site_aniso_label
_atom_site_aniso_U_11
_atom_site_aniso_U_22
_atom_site_aniso_U_33
_atom_site_aniso_U_23
_atom_site_aniso_U_13
_atom_site_aniso_U_12
I1 0.0334(4) 0.0246(4) 0.0463(5) 0.0081(3) 0.0033(3) 0.0040(3)
C2 0.026(5) 0.021(5) 0.027(5) 0.005(4) 0.005(4) 0.008(4)
C3 0.034(6) 0.029(6) 0.026(6) 0.003(4) 0.003(4) 0.008(5)
C4 0.037(6) 0.041(7) 0.024(5) 0.017(5) 0.009(5) 0.014(5)
C5 0.024(5) 0.024(5) 0.021(5) 0.005(4) 0.005(4) 0.001(4)
N6 0.044(5) 0.038(5) 0.019(4) 0.008(4) 0.012(4) 0.007(4)
C7 0.031(6) 0.031(6) 0.020(5) 0.006(4) 0.002(4) 0.003(5)
C8 0.025(5) 0.030(6) 0.033(6) 0.007(5) 0.007(4) 0.002(4)
I9 0.0487(4) 0.0208(4) 0.0285(4) 0.0063(3) 0.0070(3) 0.0051(3)
C10 0.030(5) 0.018(5) 0.025(5) 0.006(4) 0.014(4) 0.004(4)
C11 0.021(5) 0.025(6) 0.029(5) 0.003(4) 0.004(4) 0.006(4)
C12 0.021(5) 0.030(6) 0.017(5) 0.001(4) 0.002(4) -0.005(4)
C13 0.032(5) 0.023(5) 0.010(4) 0.001(4) 0.009(4) 0.003(4)
N14 0.033(5) 0.018(4) 0.035(5) 0.000(4) 0.007(4) 0.000(4)
C15 0.028(6) 0.031(6) 0.034(6) 0.009(5) 0.009(5) 0.002(5)
C16 0.027(5) 0.019(5) 0.020(5) 0.002(4) 0.003(4) 0.000(4)
I17 0.0495(5) 0.0244(4) 0.0537(5) -0.0027(3) -0.0099(4) 0.0089(3)
C18 0.026(5) 0.024(6) 0.029(6) -0.004(4) -0.001(4) 0.004(4)
C19 0.034(6) 0.047(7) 0.029(6) 0.000(5) 0.005(5) 0.021(5)
C20 0.028(5) 0.045(7) 0.025(5) 0.006(5) 0.016(4) 0.001(5)
C21 0.029(5) 0.029(6) 0.030(6) 0.014(4) -0.001(4) 0.005(5)
N22 0.040(5) 0.034(5) 0.026(5) 0.015(4) -0.003(4) -0.004(4)
C23 0.026(5) 0.031(6) 0.022(5) 0.007(4) 0.003(4) 0.005(4)
C24 0.020(5) 0.031(6) 0.034(6) 0.004(5) 0.010(4) -0.005(4)
Br1A 0.0292(7) 0.0208(7) 0.0266(7) 0.0055(5) 0.0109(6) 0.0074(6)
Br1B 0.0470(9) 0.0411(9) 0.0303(8) 0.0139(7) 0.0166(7) -0.0027(7)
Br2 0.0243(5) 0.0257(5) 0.0237(5) 0.0063(4) 0.0058(4) -0.0010(4)
Br3 0.0428(6) 0.0334(6) 0.0253(5) 0.0045(4) 0.0147(5) 0.0135(5)

loop_
_atom_type_symbol
_atom_type_description
_atom_type_scat_dispersion_real
_atom_type_scat_dispersion_imag
_atom_type_scat_source
C C 0.0033 0.0016 'International Tables Vol C Tables 4.2.6.8 and 6.1.1.4'
H H 0 0 'International Tables Vol C Tables 4.2.6.8 and 6.1.1.4'
N N 0.0061 0.0033 'International Tables Vol C Tables 4.2.6.8 and 6.1.1.4'
Br Br -0.2901 2.4595 'International Tables Vol C Tables 4.2.6.8 and 6.1.1.4'
I I -0.4742 1.8119 'International Tables Vol C Tables 4.2.6.8 and 6.1.1.4'

loop_
_geom_angle_atom_site_label_1
_geom_angle_atom_site_label_2
_geom_angle_atom_site_label_3
_geom_angle
C3 C2 C8 120.3(9)
C3 C2 I1 119.0(7)
C8 C2 I1 120.7(8)
C2 C3 C4 120.6(10)
C2 C3 H3 119.7
C4 C3 H3 119.7
C5 C4 C3 117.5(10)
C5 C4 H4 121.3
C3 C4 H4 121.3
C7 C5 C4 122.8(10)
C7 C5 N6 118.2(9)
C4 C5 N6 118.9(9)
C5 N6 H6A 109.5
C5 N6 H6B 109.5
H6A N6 H6B 109.5
C5 N6 H6C 109.5
H6A N6 H6C 109.5
H6B N6 H6C 109.5
C5 C7 C8 119.0(10)
C5 C7 H7 120.5
C8 C7 H7 120.5
C7 C8 C2 119.7(10)
C7 C8 H8 120.1
C2 C8 H8 120.1
C16 C10 C11 119.2(9)
C16 C10 I9 120.8(7)
C11 C10 I9 120.0(7)
C12 C11 C10 119.4(9)
C12 C11 H11 120.3
C10 C11 H11 120.3
C13 C12 C11 120.0(9)
C13 C12 H12 120
C11 C12 H12 120
C12 C13 C15 121.3(9)
C12 C13 N14 119.5(8)
C15 C13 N14 119.2(9)
C13 N14 H14A 109.5
C13 N14 H14B 109.5
H14A N14 H14B 109.5
C13 N14 H14C 109.5
H14A N14 H14C 109.5
H14B N14 H14C 109.5
C13 C15 C16 119.3(9)
C13 C15 H15 120.3
C16 C15 H15 120.3
C10 C16 C15 120.8(9)
C10 C16 H16 119.6
C15 C16 H16 119.6
C24 C18 C19 120.3(10)
C24 C18 I17 119.4(8)
C19 C18 I17 120.2(8)
C18 C19 C20 119.9(10)
C18 C19 H19 120
C20 C19 H19 120
C21 C20 C19 119.4(10)
C21 C20 H20 120.3
C19 C20 H20 120.3
C20 C21 C23 121.5(10)
C20 C21 N22 119.7(10)
C23 C21 N22 118.8(10)
C21 N22 H22A 109.5
C21 N22 H22B 109.5
H22A N22 H22B 109.5
C21 N22 H22C 109.5
H22A N22 H22C 109.5
H22B N22 H22C 109.5
C21 C23 C24 119.2(10)
C21 C23 H23 120.4
C24 C23 H23 120.4
C18 C24 C23 119.6(10)
C18 C24 H24 120.2
C23 C24 H24 120.2

loop_
_geom_bond_atom_site_label_1
_geom_bond_atom_site_label_2
_geom_bond_distance
I1 C2 2.102(10)
C2 C3 1.379(15)
C2 C8 1.394(14)
C3 C4 1.396(15)
C3 H3 0.95
C4 C5 1.387(14)
C4 H4 0.95
C5 C7 1.371(14)
C5 N6 1.475(13)
N6 H6A 0.91
N6 H6B 0.91
N6 H6C 0.91
C7 C8 1.382(15)
C7 H7 0.95
C8 H8 0.95
I9 C10 2.087(9)
C10 C16 1.375(13)
C10 C11 1.403(14)
C11 C12 1.382(14)
C11 H11 0.95
C12 C13 1.366(13)
C12 H12 0.95
C13 C15 1.366(14)
C13 N14 1.469(12)
N14 H14A 0.91
N14 H14B 0.91
N14 H14C 0.91
C15 C16 1.379(14)
C15 H15 0.95
C16 H16 0.95
I17 C18 2.083(10)
C18 C24 1.375(14)
C18 C19 1.387(16)
C19 C20 1.388(16)
C19 H19 0.95
C20 C21 1.365(15)
C20 H20 0.95
C21 C23 1.378(14)
C21 N22 1.479(14)
N22 H22A 0.91
N22 H22B 0.91
N22 H22C 0.91
C23 C24 1.400(15)
C23 H23 0.95
C24 H24 0.95

loop_
_geom_torsion_atom_site_label_1
_geom_torsion_atom_site_label_2
_geom_torsion_atom_site_label_3
_geom_torsion_atom_site_label_4
_geom_torsion
C8 C2 C3 C4 -2.1(15)
I1 C2 C3 C4 178.9(7)
C2 C3 C4 C5 2.2(14)
C3 C4 C5 C7 -1.7(14)
C3 C4 C5 N6 -178.0(9)
C4 C5 C7 C8 1.2(14)
N6 C5 C7 C8 177.4(9)
C5 C7 C8 C2 -1.0(14)
C3 C2 C8 C7 1.5(15)
I1 C2 C8 C7 -179.5(7)
C16 C10 C11 C12 -1.3(14)
I9 C10 C11 C12 179.8(7)
C10 C11 C12 C13 -0.2(14)
C11 C12 C13 C15 1.2(14)
C11 C12 C13 N14 -178.7(9)
C12 C13 C15 C16 -0.6(15)
N14 C13 C15 C16 179.3(9)
C11 C10 C16 C15 1.8(14)
I9 C10 C16 C15 -179.2(7)
C13 C15 C16 C10 -0.9(15)
C24 C18 C19 C20 -0.2(15)
I17 C18 C19 C20 -177.0(8)
C18 C19 C20 C21 0.1(15)
C19 C20 C21 C23 -0.2(15)
C19 C20 C21 N22 178.1(9)
C20 C21 C23 C24 0.4(15)
N22 C21 C23 C24 -177.9(9)
C19 C18 C24 C23 0.3(15)
I17 C18 C24 C23 177.2(7)
C21 C23 C24 C18 -0.4(14)
